data_7105972
loop_
_publ_author_name
'Jackson J. Lee'
'Rebecca O. Fuller'
'Alexandre N. Sobolev'
'Henrik F. Clausen'
'Jacob Overgaard'
'George A. Koutsantonis'
'Bo B. Iversen'
'Mark A. Spackman'

_publ_section_title
;
 Temperature-dependent crystal structure of the isopropanol clathrate of
 Dianin's compound
;
_journal_name_full Chem.Commun.
_journal_page_first 2029
_journal_paper_doi 10.1039/c0cc04418k
_journal_volume 47
_journal_year 2011
_chemical_formula_moiety '3(C18 H20 O2), C3 H8 O'
_chemical_formula_sum 'C57 H68 O7'
_chemical_formula_weight 865.11
_chemical_name_systematic
;
4-p-Hydroxyphenyl-2,2,4-trimethylchroman isopropanol clathrate
;
_space_group_IT_number 148
_symmetry_cell_setting trigonal
_symmetry_Int_Tables_number 148
_symmetry_space_group_name_Hall '-R 3'
_symmetry_space_group_name_H-M 'R -3 :H'
_atom_sites_solution_hydrogens geom
_atom_sites_solution_primary direct
_atom_sites_solution_secondary difmap
_audit_creation_method SHELXL-97
_cell_angle_alpha 90.0
_cell_angle_beta 90.0
_cell_angle_gamma 120.0
_cell_formula_units_Z 6
_cell_length_a 27.0106(4)
_cell_length_b 27.0106
_cell_length_c 10.9760(1)
_cell_measurement_reflns_used 15935
_cell_measurement_temperature 182(2)
_cell_measurement_theta_max 32.18
_cell_measurement_theta_min 2.95
_cell_volume 6934.95(12)
_computing_cell_refinement
;
CrysAlisPro, Oxford Diffraction Ltd.,
Version 1.171.33.52 (release 06-11-2009 CrysAlis171 .NET)
(compiled Nov 6 2009,16:24:50)
;
_computing_data_collection
;
CrysAlisPro, Oxford Diffraction Ltd.,
Version 1.171.33.52 (release 06-11-2009 CrysAlis171 .NET)
(compiled Nov 6 2009,16:24:50)
;
_computing_data_reduction
;
CrysAlisPro, Oxford Diffraction Ltd.,
Version 1.171.33.52 (release 06-11-2009 CrysAlis171 .NET)
(compiled Nov 6 2009,16:24:50)
;
_computing_molecular_graphics 'Mercury CSD v. 2.3 (2009)'
_computing_publication_material 'SHELXL-97 (Sheldrick, 2008)'
_computing_structure_refinement 'SHELXL-97 (Sheldrick, 2008)'
_computing_structure_solution 'SHELXS-97 (Sheldrick, 2008)'
_diffrn_ambient_temperature 182(2)
_diffrn_detector_area_resol_mean 16.0009
_diffrn_measured_fraction_theta_full 0.999
_diffrn_measured_fraction_theta_max 0.943
_diffrn_measurement_device_type 'Oxford Diffraction Xcalibur-S, Sapphire3 CCD'
_diffrn_measurement_method '\w scans'
_diffrn_radiation_monochromator graphite
_diffrn_radiation_source 'normal-focus sealed tube'
_diffrn_radiation_type MoK\a
_diffrn_radiation_wavelength 0.71073
_diffrn_reflns_av_R_equivalents 0.0153
_diffrn_reflns_av_sigmaI/netI 0.0138
_diffrn_reflns_limit_h_max 32
_diffrn_reflns_limit_h_min -40
_diffrn_reflns_limit_k_max 40
_diffrn_reflns_limit_k_min -40
_diffrn_reflns_limit_l_max 15
_diffrn_reflns_limit_l_min -14
_diffrn_reflns_number 26137
_diffrn_reflns_theta_full 27.00
_diffrn_reflns_theta_max 32.24
_diffrn_reflns_theta_min 2.96
_exptl_absorpt_coefficient_mu 0.080
_exptl_absorpt_correction_T_max 1.00000
_exptl_absorpt_correction_T_min 0.95155
_exptl_absorpt_correction_type multi-scan
_exptl_absorpt_process_details
;
CrysAlisPro, Oxford Diffraction Ltd.,
Version 1.171.33.52 (release 06-11-2009 CrysAlis171 .NET)
(compiled Nov 6 2009,16:24:50)
Empirical absorption correction using spherical harmonics,
implemented in SCALE3 ABSPACK scaling algorithm.
;
_exptl_crystal_colour colorless
_exptl_crystal_density_diffrn 1.243
_exptl_crystal_density_method 'not measured'
_exptl_crystal_description prism
_exptl_crystal_F_000 2796
_exptl_crystal_size_max 0.42
_exptl_crystal_size_mid 0.33
_exptl_crystal_size_min 0.21
_refine_diff_density_max 0.683
_refine_diff_density_min -0.658
_refine_diff_density_rms 0.059
_refine_ls_extinction_method none
_refine_ls_goodness_of_fit_ref 1.003
_refine_ls_hydrogen_treatment constr
_refine_ls_matrix_type full
_refine_ls_number_parameters 197
_refine_ls_number_reflns 5148
_refine_ls_number_restraints 2
_refine_ls_restrained_S_all 1.025
_refine_ls_R_factor_all 0.0706
_refine_ls_R_factor_gt 0.0617
_refine_ls_shift/su_max 0.000
_refine_ls_shift/su_mean 0.000
_refine_ls_structure_factor_coef Fsqd
_refine_ls_weighting_details 'calc w=1/[\s^2^(Fo^2^)+(0.1000P)^2^+9.0000P] where P=(Fo^2^+2Fc^2^)/3'
_refine_ls_weighting_scheme calc
_refine_ls_wR_factor_gt 0.1729
_refine_ls_wR_factor_ref 0.1791
_reflns_number_gt 4279
_reflns_number_total 5148
_reflns_threshold_expression >2sigma(I)
_cod_data_source_file C0CC04418K.TXT
_cod_data_source_block cmpnd03
_cod_original_cell_volume 6934.94(12)
_cod_original_sg_symbol_H-M 'R -3'
_cod_database_code 7105972

loop_
_symmetry_equiv_pos_as_xyz
'x, y, z'
'-y, x-y, z'
'-x+y, -x, z'
'x+2/3, y+1/3, z+1/3'
'-y+2/3, x-y+1/3, z+1/3'
'-x+y+2/3, -x+1/3, z+1/3'
'x+1/3, y+2/3, z+2/3'
'-y+1/3, x-y+2/3, z+2/3'
'-x+y+1/3, -x+2/3, z+2/3'
'-x, -y, -z'
'y, -x+y, -z'
'x-y, x, -z'
'-x+2/3, -y+1/3, -z+1/3'
'y+2/3, -x+y+1/3, -z+1/3'
'x-y+2/3, x+1/3, -z+1/3'
'-x+1/3, -y+2/3, -z+2/3'
'y+1/3, -x+y+2/3, -z+2/3'
'x-y+1/3, x+2/3, -z+2/3'

loop_
_atom_site_label
_atom_site_type_symbol
_atom_site_fract_x
_atom_site_fract_y
_atom_site_fract_z
_atom_site_U_iso_or_equiv
_atom_site_adp_type
_atom_site_occupancy
_atom_site_symmetry_multiplicity
_atom_site_calc_flag
_atom_site_refinement_flags
_atom_site_disorder_assembly
_atom_site_disorder_group
O1 O 0.06564(6) 0.12353(6) 0.48350(11) 0.0476(3) Uani 1 1 d . . .
H1 H 0.0869 0.1099 0.4985 0.071 Uiso 1 1 calc R . .
O2 O 0.08808(4) 0.26311(5) -0.12821(9) 0.0314(2) Uani 1 1 d . . .
C1 C 0.11093(6) 0.22621(6) -0.09441(11) 0.0268(2) Uani 1 1 d . . .
C2 C 0.08824(5) 0.29935(6) -0.04081(11) 0.0263(2) Uani 1 1 d . . .
C3 C 0.12078(5) 0.31390(5) 0.06614(11) 0.0253(2) Uani 1 1 d . . .
C4 C 0.15851(5) 0.28845(6) 0.09654(11) 0.0246(2) Uani 1 1 d . . .
C5 C 0.16528(5) 0.26079(6) -0.02036(11) 0.0267(2) Uani 1 1 d . . .
H5A H 0.1941 0.2914 -0.0730 0.032 Uiso 1 1 calc R . .
H5B H 0.1804 0.2354 0.0024 0.032 Uiso 1 1 calc R . .
C6 C 0.21893(6) 0.33685(7) 0.13163(14) 0.0338(3) Uani 1 1 d . . .
H6A H 0.2167 0.3557 0.2060 0.051 Uiso 1 1 calc R . .
H6B H 0.2346 0.3648 0.0653 0.051 Uiso 1 1 calc R . .
H6C H 0.2439 0.3207 0.1459 0.051 Uiso 1 1 calc R . .
C7 C 0.11816(6) 0.35377(6) 0.14394(12) 0.0304(3) Uani 1 1 d . . .
H7 H 0.1403 0.3647 0.2165 0.036 Uiso 1 1 calc R . .
C8 C 0.08434(7) 0.37765(7) 0.11821(13) 0.0342(3) Uani 1 1 d . . .
H8 H 0.0832 0.4043 0.1729 0.041 Uiso 1 1 calc R . .
C9 C 0.05214(6) 0.36226(7) 0.01178(14) 0.0346(3) Uani 1 1 d . . .
H9 H 0.0287 0.3783 -0.0063 0.042 Uiso 1 1 calc R . .
C10 C 0.05424(6) 0.32371(6) -0.06762(13) 0.0309(3) Uani 1 1 d . . .
H10 H 0.0325 0.3136 -0.1408 0.037 Uiso 1 1 calc R . .
C11 C 0.13402(5) 0.24536(6) 0.20268(11) 0.0254(2) Uani 1 1 d . . .
C12 C 0.16289(6) 0.21748(6) 0.24336(12) 0.0308(3) Uani 1 1 d . . .
H12 H 0.1981 0.2261 0.2061 0.037 Uiso 1 1 calc R . .
C13 C 0.14126(7) 0.17734(7) 0.33734(13) 0.0352(3) Uani 1 1 d . . .
H13 H 0.1617 0.1591 0.3635 0.042 Uiso 1 1 calc R . .
C14 C 0.08981(7) 0.16404(7) 0.39256(12) 0.0341(3) Uani 1 1 d . . .
C15 C 0.06089(6) 0.19156(7) 0.35551(12) 0.0333(3) Uani 1 1 d . . .
H15 H 0.0260 0.1832 0.3939 0.040 Uiso 1 1 calc R . .
C16 C 0.08300(6) 0.23164(6) 0.26164(12) 0.0288(3) Uani 1 1 d . . .
H16 H 0.0627 0.2502 0.2370 0.035 Uiso 1 1 calc R . .
C17 C 0.12542(7) 0.20869(7) -0.21501(12) 0.0357(3) Uani 1 1 d . . .
H17A H 0.0903 0.1863 -0.2623 0.054 Uiso 1 1 calc R . .
H17B H 0.1434 0.1855 -0.1994 0.054 Uiso 1 1 calc R . .
H17C H 0.1519 0.2430 -0.2610 0.054 Uiso 1 1 calc R . .
C18 C 0.06390(6) 0.17436(6) -0.02873(13) 0.0331(3) Uani 1 1 d . . .
H18A H 0.0554 0.1864 0.0490 0.050 Uiso 1 1 calc R . .
H18B H 0.0766 0.1467 -0.0135 0.050 Uiso 1 1 calc R . .
H18C H 0.0294 0.1566 -0.0794 0.050 Uiso 1 1 calc R . .
O01 O -0.0137(3) 0.0007(4) 0.3750(4) 0.0712(16) Uiso 0.33 1 d PD A -1
H01A H 0.0061 0.0324 0.4116 0.107 Uiso 0.33 1 calc PR A -1
C01 C -0.0098(2) 0.0093(3) 0.2568(5) 0.0508(13) Uiso 0.33 1 d PD A -1
H01B H -0.0090 0.0463 0.2442 0.061 Uiso 0.33 1 calc PR A -1
C02 C -0.0534(4) -0.0316(4) 0.1725(7) 0.075(2) Uiso 0.33 1 d PD A -1
H02A H -0.0914 -0.0409 0.2012 0.112 Uiso 0.33 1 calc PR A -1
H02B H -0.0509 -0.0666 0.1692 0.112 Uiso 0.33 1 calc PR A -1
H02C H -0.0468 -0.0147 0.0910 0.112 Uiso 0.33 1 calc PR A -1
C03 C 0.0518(3) 0.0202(4) 0.2131(8) 0.075(2) Uiso 0.33 1 d PD A -1
H03A H 0.0820 0.0546 0.2530 0.113 Uiso 0.33 1 calc PR A -1
H03B H 0.0552 0.0255 0.1245 0.113 Uiso 0.33 1 calc PR A -1
H03C H 0.0558 -0.0128 0.2352 0.113 Uiso 0.33 1 calc PR A -1

loop_
_atom_site_aniso_label
_atom_site_aniso_U_11
_atom_site_aniso_U_22
_atom_site_aniso_U_33
_atom_site_aniso_U_23
_atom_site_aniso_U_13
_atom_site_aniso_U_12
O1 0.0610(8) 0.0504(7) 0.0338(6) 0.0139(5) 0.0055(5) 0.0296(6)
O2 0.0347(5) 0.0399(5) 0.0264(4) -0.0040(4) -0.0062(4) 0.0236(4)
C1 0.0274(6) 0.0338(6) 0.0226(5) -0.0016(4) 0.0000(4) 0.0177(5)
C2 0.0239(5) 0.0307(6) 0.0257(5) 0.0026(4) 0.0016(4) 0.0147(5)
C3 0.0244(5) 0.0303(6) 0.0238(5) 0.0022(4) 0.0023(4) 0.0156(5)
C4 0.0222(5) 0.0311(6) 0.0226(5) -0.0016(4) -0.0010(4) 0.0150(5)
C5 0.0238(5) 0.0357(6) 0.0234(5) -0.0007(4) 0.0020(4) 0.0170(5)
C6 0.0256(6) 0.0367(7) 0.0370(7) -0.0045(5) -0.0045(5) 0.0141(5)
C7 0.0349(6) 0.0347(7) 0.0258(6) 0.0010(5) 0.0028(5) 0.0206(6)
C8 0.0397(7) 0.0361(7) 0.0343(7) 0.0040(5) 0.0081(5) 0.0247(6)
C9 0.0324(7) 0.0372(7) 0.0417(7) 0.0098(6) 0.0064(5) 0.0231(6)
C10 0.0263(6) 0.0352(7) 0.0332(6) 0.0063(5) -0.0004(5) 0.0168(5)
C11 0.0266(6) 0.0320(6) 0.0206(5) -0.0023(4) -0.0015(4) 0.0168(5)
C12 0.0350(7) 0.0404(7) 0.0255(6) -0.0014(5) -0.0008(5) 0.0252(6)
C13 0.0468(8) 0.0427(8) 0.0277(6) 0.0001(5) -0.0032(5) 0.0309(7)
C14 0.0443(8) 0.0363(7) 0.0225(5) 0.0009(5) -0.0007(5) 0.0208(6)
C15 0.0340(7) 0.0416(7) 0.0246(6) 0.0026(5) 0.0029(5) 0.0192(6)
C16 0.0288(6) 0.0375(7) 0.0237(5) 0.0008(5) 0.0006(4) 0.0192(5)
C17 0.0389(7) 0.0467(8) 0.0247(6) -0.0055(5) 0.0007(5) 0.0237(6)
C18 0.0300(6) 0.0356(7) 0.0298(6) -0.0010(5) 0.0001(5) 0.0135(5)

loop_
_atom_type_symbol
_atom_type_description
_atom_type_scat_dispersion_real
_atom_type_scat_dispersion_imag
_atom_type_scat_source
C C 0.0033 0.0016 'International Tables Vol C Tables 4.2.6.8 and 6.1.1.4'
H H 0.0000 0.0000 'International Tables Vol C Tables 4.2.6.8 and 6.1.1.4'
O O 0.0106 0.0060 'International Tables Vol C Tables 4.2.6.8 and 6.1.1.4'

loop_
_geom_angle_atom_site_label_1
_geom_angle_atom_site_label_2
_geom_angle_atom_site_label_3
_geom_angle
_geom_angle_site_symmetry_1
_geom_angle_site_symmetry_3
_geom_angle_publ_flag
C14 O1 H1 109.5 . . ?
C2 O2 C1 117.34(10) . . ?
O2 C1 C17 104.70(10) . . ?
O2 C1 C18 107.80(11) . . ?
C17 C1 C18 110.62(12) . . ?
O2 C1 C5 108.93(11) . . ?
C17 C1 C5 109.65(11) . . ?
C18 C1 C5 114.64(11) . . ?
O2 C2 C3 124.44(11) . . ?
O2 C2 C10 114.82(11) . . ?
C3 C2 C10 120.70(12) . . ?
C2 C3 C7 117.40(12) . . ?
C2 C3 C4 121.63(11) . . ?
C7 C3 C4 120.95(11) . . ?
C3 C4 C5 107.73(10) . . ?
C3 C4 C11 112.00(10) . . ?
C5 C4 C11 111.90(10) . . ?
C3 C4 C6 109.55(11) . . ?
C5 C4 C6 106.65(10) . . ?
C11 C4 C6 108.85(10) . . ?
C1 C5 C4 115.48(10) . . ?
C1 C5 H5A 108.4 . . ?
C4 C5 H5A 108.4 . . ?
C1 C5 H5B 108.4 . . ?
C4 C5 H5B 108.4 . . ?
H5A C5 H5B 107.5 . . ?
C4 C6 H6A 109.5 . . ?
C4 C6 H6B 109.5 . . ?
H6A C6 H6B 109.5 . . ?
C4 C6 H6C 109.5 . . ?
H6A C6 H6C 109.5 . . ?
H6B C6 H6C 109.5 . . ?
C8 C7 C3 122.08(13) . . ?
C8 C7 H7 119.0 . . ?
C3 C7 H7 119.0 . . ?
C7 C8 C9 119.44(13) . . ?
C7 C8 H8 120.3 . . ?
C9 C8 H8 120.3 . . ?
C10 C9 C8 120.04(13) . . ?
C10 C9 H9 120.0 . . ?
C8 C9 H9 120.0 . . ?
C9 C10 C2 120.32(13) . . ?
C9 C10 H10 119.8 . . ?
C2 C10 H10 119.8 . . ?
C16 C11 C12 116.81(12) . . ?
C16 C11 C4 123.01(11) . . ?
C12 C11 C4 120.17(11) . . ?
C13 C12 C11 121.60(13) . . ?
C13 C12 H12 119.2 . . ?
C11 C12 H12 119.2 . . ?
C14 C13 C12 119.98(13) . . ?
C14 C13 H13 120.0 . . ?
C12 C13 H13 120.0 . . ?
O1 C14 C15 117.96(14) . . ?
O1 C14 C13 122.42(14) . . ?
C15 C14 C13 119.62(13) . . ?
C14 C15 C16 119.82(13) . . ?
C14 C15 H15 120.1 . . ?
C16 C15 H15 120.1 . . ?
C11 C16 C15 122.15(12) . . ?
C11 C16 H16 118.9 . . ?
C15 C16 H16 118.9 . . ?
C1 C17 H17A 109.5 . . ?
C1 C17 H17B 109.5 . . ?
H17A C17 H17B 109.5 . . ?
C1 C17 H17C 109.5 . . ?
H17A C17 H17C 109.5 . . ?
H17B C17 H17C 109.5 . . ?
C1 C18 H18A 109.5 . . ?
C1 C18 H18B 109.5 . . ?
H18A C18 H18B 109.5 . . ?
C1 C18 H18C 109.5 . . ?
H18A C18 H18C 109.5 . . ?
H18B C18 H18C 109.5 . . ?
C01 O01 H01A 109.5 . . ?
O01 C01 C02 121.7(6) . . ?
O01 C01 C03 108.1(4) . . ?
C02 C01 C03 108.4(6) . . ?
O01 C01 H01B 105.9 . . ?
C02 C01 H01B 105.9 . . ?
C03 C01 H01B 105.9 . . ?
C01 C02 H02A 109.5 . . ?
C01 C02 H02B 109.5 . . ?
H02A C02 H02B 109.5 . . ?
C01 C02 H02C 109.5 . . ?
H02A C02 H02C 109.5 . . ?
H02B C02 H02C 109.5 . . ?
C01 C03 H03A 109.5 . . ?
C01 C03 H03B 109.5 . . ?
H03A C03 H03B 109.5 . . ?
C01 C03 H03C 109.5 . . ?
H03A C03 H03C 109.5 . . ?
H03B C03 H03C 109.5 . . ?

loop_
_geom_bond_atom_site_label_1
_geom_bond_atom_site_label_2
_geom_bond_distance
_geom_bond_site_symmetry_2
_geom_bond_publ_flag
O1 C14 1.3804(18) . ?
O1 H1 0.8400 . ?
O2 C2 1.3690(16) . ?
O2 C1 1.4582(16) . ?
C1 C17 1.5214(18) . ?
C1 C18 1.522(2) . ?
C1 C5 1.5221(18) . ?
C2 C3 1.3998(17) . ?
C2 C10 1.4027(18) . ?
C3 C7 1.4036(18) . ?
C3 C4 1.5241(17) . ?
C4 C5 1.5410(17) . ?
C4 C11 1.5426(18) . ?
C4 C6 1.5452(18) . ?
C5 H5A 0.9900 . ?
C5 H5B 0.9900 . ?
C6 H6A 0.9800 . ?
C6 H6B 0.9800 . ?
C6 H6C 0.9800 . ?
C7 C8 1.3856(19) . ?
C7 H7 0.9500 . ?
C8 C9 1.390(2) . ?
C8 H8 0.9500 . ?
C9 C10 1.381(2) . ?
C9 H9 0.9500 . ?
C10 H10 0.9500 . ?
C11 C16 1.3945(17) . ?
C11 C12 1.4006(18) . ?
C12 C13 1.395(2) . ?
C12 H12 0.9500 . ?
C13 C14 1.389(2) . ?
C13 H13 0.9500 . ?
C14 C15 1.382(2) . ?
C15 C16 1.3941(19) . ?
C15 H15 0.9500 . ?
C16 H16 0.9500 . ?
C17 H17A 0.9800 . ?
C17 H17B 0.9800 . ?
C17 H17C 0.9800 . ?
C18 H18A 0.9800 . ?
C18 H18B 0.9800 . ?
C18 H18C 0.9800 . ?
O01 C01 1.313(7) . ?
O01 H01A 0.8500 . ?
C01 C02 1.471(8) . ?
C01 C03 1.611(8) . ?
C01 H01B 1.0000 . ?
C02 H02A 0.9800 . ?
C02 H02B 0.9800 . ?
C02 H02C 0.9800 . ?
C03 H03A 0.9800 . ?
C03 H03B 0.9800 . ?
C03 H03C 0.9800 . ?

loop_
_geom_hbond_atom_site_label_D
_geom_hbond_atom_site_label_H
_geom_hbond_atom_site_label_A
_geom_hbond_distance_DH
_geom_hbond_distance_HA
_geom_hbond_distance_DA
_geom_hbond_angle_DHA
_geom_hbond_site_symmetry_A
O1 H1 O1 0.84 2.09 2.9141(13) 166.0 11_556
O01 H01A O1 0.85 2.30 3.148(9) 171.7 .

loop_
_geom_torsion_atom_site_label_1
_geom_torsion_atom_site_label_2
_geom_torsion_atom_site_label_3
_geom_torsion_atom_site_label_4
_geom_torsion
_geom_torsion_site_symmetry_1
_geom_torsion_site_symmetry_2
_geom_torsion_site_symmetry_3
_geom_torsion_site_symmetry_4
_geom_torsion_publ_flag
C2 O2 C1 C17 -159.76(11) . . . . ?
C2 O2 C1 C18 82.43(14) . . . . ?
C2 O2 C1 C5 -42.54(14) . . . . ?
C1 O2 C2 C3 16.64(18) . . . . ?
C1 O2 C2 C10 -165.70(11) . . . . ?
O2 C2 C3 C7 177.11(12) . . . . ?
C10 C2 C3 C7 -0.42(19) . . . . ?
O2 C2 C3 C4 -1.8(2) . . . . ?
C10 C2 C3 C4 -179.36(12) . . . . ?
C2 C3 C4 C5 14.79(16) . . . . ?
C7 C3 C4 C5 -164.11(12) . . . . ?
C2 C3 C4 C11 -108.69(13) . . . . ?
C7 C3 C4 C11 72.41(15) . . . . ?
C2 C3 C4 C6 130.43(13) . . . . ?
C7 C3 C4 C6 -48.47(16) . . . . ?
O2 C1 C5 C4 58.01(14) . . . . ?
C17 C1 C5 C4 172.04(12) . . . . ?
C18 C1 C5 C4 -62.85(15) . . . . ?
C3 C4 C5 C1 -43.03(15) . . . . ?
C11 C4 C5 C1 80.50(13) . . . . ?
C6 C4 C5 C1 -160.57(11) . . . . ?
C2 C3 C7 C8 0.9(2) . . . . ?
C4 C3 C7 C8 179.81(13) . . . . ?
C3 C7 C8 C9 -0.5(2) . . . . ?
C7 C8 C9 C10 -0.3(2) . . . . ?
C8 C9 C10 C2 0.8(2) . . . . ?
O2 C2 C10 C9 -178.13(12) . . . . ?
C3 C2 C10 C9 -0.4(2) . . . . ?
C3 C4 C11 C16 0.55(17) . . . . ?
C5 C4 C11 C16 -120.55(13) . . . . ?
C6 C4 C11 C16 121.83(13) . . . . ?
C3 C4 C11 C12 179.88(12) . . . . ?
C5 C4 C11 C12 58.79(15) . . . . ?
C6 C4 C11 C12 -58.84(15) . . . . ?
C16 C11 C12 C13 0.8(2) . . . . ?
C4 C11 C12 C13 -178.57(12) . . . . ?
C11 C12 C13 C14 0.3(2) . . . . ?
C12 C13 C14 O1 178.12(14) . . . . ?
C12 C13 C14 C15 -1.3(2) . . . . ?
O1 C14 C15 C16 -178.25(13) . . . . ?
C13 C14 C15 C16 1.2(2) . . . . ?
C12 C11 C16 C15 -0.9(2) . . . . ?
C4 C11 C16 C15 178.44(12) . . . . ?
C14 C15 C16 C11 -0.1(2) . . . . ?
